data_4321272
loop_
_publ_author_name
'Alain Diebold'
'Abdelaziz Elbouadili'
'Karl S. Hagen'

_publ_section_title
;
 Crystal Structures and Solution Behavior of Paramagnetic Divalent
 Transition Metal Complexes (Fe, Co) of the Sterically Encumbered
 Tridentate Macrocycles 1,4,7-R3-1,4,7-Triazacyclononane: Coordination
 Numbers 5 (R = i-Pr) and 6 (R = i-Bu)
;
_journal_name_full 'Inorganic Chemistry'
_journal_page_first 3915
_journal_page_last 3923
_journal_paper_doi 10.1021/ic000456h
_journal_volume 39
_journal_year 2000
_chemical_formula_moiety '[Fe(i-Bu3TACN)(CH3CN)2(SO3CF3)](SO3CF3)'
_chemical_formula_sum 'C24 H45 F6 Fe N5 O6 S2'
_chemical_formula_weight 733.62
_chemical_name_systematic
; 
 ? 
;
_space_group_IT_number 14
_symmetry_cell_setting monoclinic
_symmetry_space_group_name_Hall '-P 2ybc'
_symmetry_space_group_name_H-M 'P 1 21/c 1'
_atom_sites_solution_hydrogens geom
_atom_sites_solution_primary direct
_atom_sites_solution_secondary difmap
_audit_creation_method SHELXL
_cell_angle_alpha 90.00
_cell_angle_beta 96.32(2)
_cell_angle_gamma 90.00
_cell_formula_units_Z 4
_cell_length_a 12.953(6)
_cell_length_b 16.780(6)
_cell_length_c 15.790(5)
_cell_measurement_reflns_used 69
_cell_measurement_temperature 173(2)
_cell_measurement_theta_max 28.00
_cell_measurement_theta_min 0.00
_cell_volume 3411(2)
_computing_cell_refinement 'Siemens XSCANS'
_computing_data_collection 'Siemens XSCANS'
_computing_data_reduction 'Siemens SHELXTL'
_computing_molecular_graphics 'Siemens SHELXTL'
_computing_publication_material 'Siemens SHELXTL'
_computing_structure_refinement 'SHELXL-93 (Sheldrick, 1993)'
_computing_structure_solution 'SHELXS-86 (Sheldrick, 1990)'
_diffrn_ambient_temperature 173(2)
_diffrn_measurement_device 'Siemens P4'
_diffrn_measurement_method '\w scans'
_diffrn_radiation_monochromator graphite
_diffrn_radiation_source 'fine-focus sealed tube'
_diffrn_radiation_type CuK\a
_diffrn_radiation_wavelength 1.54178
_diffrn_reflns_av_R_equivalents 0.0617
_diffrn_reflns_av_sigmaI/netI 0.0439
_diffrn_reflns_limit_h_max 14
_diffrn_reflns_limit_h_min -1
_diffrn_reflns_limit_k_max 18
_diffrn_reflns_limit_k_min -1
_diffrn_reflns_limit_l_max 17
_diffrn_reflns_limit_l_min -17
_diffrn_reflns_number 5647
_diffrn_reflns_theta_max 56.74
_diffrn_reflns_theta_min 3.43
_diffrn_standards_decay_% 6.12
_diffrn_standards_interval_count 97
_diffrn_standards_number 3
_exptl_absorpt_coefficient_mu 5.371
_exptl_absorpt_correction_type none
_exptl_crystal_colour colorless
_exptl_crystal_density_diffrn 1.429
_exptl_crystal_description cut_from_large_crystal
_exptl_crystal_F_000 1536
_exptl_crystal_size_max 0.48
_exptl_crystal_size_mid 0.42
_exptl_crystal_size_min 0.30
_refine_diff_density_max 0.856
_refine_diff_density_min -0.576
_refine_diff_density_rms 0.092
_refine_ls_extinction_method none
_refine_ls_goodness_of_fit_all 1.034
_refine_ls_goodness_of_fit_obs 1.021
_refine_ls_hydrogen_treatment noref
_refine_ls_matrix_type full
_refine_ls_number_parameters 398
_refine_ls_number_reflns 4518
_refine_ls_number_restraints 0
_refine_ls_restrained_S_all 1.034
_refine_ls_restrained_S_obs 1.021
_refine_ls_R_factor_all 0.0667
_refine_ls_R_factor_obs 0.0581
_refine_ls_shift/esd_max -0.002
_refine_ls_shift/esd_mean 0.000
_refine_ls_structure_factor_coef Fsqd
_refine_ls_weighting_details 'w=1/[\s^2^(Fo^2^)+(0.0820P)^2^+10.5727P] where P=(Fo^2^+2Fc^2^)/3'
_refine_ls_weighting_scheme calc
_refine_ls_wR_factor_all 0.1561
_refine_ls_wR_factor_obs 0.1451
_reflns_number_observed 4040
_reflns_number_total 4518
_reflns_observed_criterion >2sigma(I)
_cod_data_source_file ic000456h_3.cif
_cod_data_source_block Complex6
_cod_depositor_comments
;
The following automatic conversions were performed:

'_symmetry_cell_setting' value 'Monoclinic' changed to 'monoclinic'
according to the built-in table from CIF Core dictionary named
'cif_core.dic' version 2.4.1 from 2010-06-29.

Automatic conversion script
Id: cif_fix_values 1646 2011-03-28 12:23:43Z adriana 

The following automatic conversions were performed:

'_refine_ls_weighting_scheme' value 'calc
w=1/[\s^2^(Fo^2^)+(0.0820P)^2^+10.5727P] where P=(Fo^2^+2Fc^2^)/3'
was changed to 'calc'. New tag '_refine_ls_weighting_details' was
created. The value of the new tag was set to
'w=1/[\s^2^(Fo^2^)+(0.0820P)^2^+10.5727P] where P=(Fo^2^+2Fc^2^)/3'.

Automatic conversion script
Id: cif_fix_values 3143 2015-03-26 13:38:13Z robertas 
;
_cod_original_cell_volume 3411.1(23)
_cod_database_code 4321272

loop_
_symmetry_equiv_pos_as_xyz
'x, y, z'
'-x, y+1/2, -z+1/2'
'-x, -y, -z'
'x, -y-1/2, z-1/2'

loop_
_atom_site_aniso_label
_atom_site_aniso_U_11
_atom_site_aniso_U_22
_atom_site_aniso_U_33
_atom_site_aniso_U_23
_atom_site_aniso_U_13
_atom_site_aniso_U_12
Fe 0.0054(4) 0.0184(4) 0.0179(4) 0.0027(3) -0.0007(3) -0.0002(3)
N1 0.011(2) 0.022(2) 0.036(2) -0.002(2) 0.001(2) -0.0024(15)
N2 0.011(2) 0.019(2) 0.022(2) 0.003(2) 0.003(2) 0.0001(15)
N3 0.013(2) 0.018(2) 0.022(2) 0.004(2) 0.002(2) -0.0018(15)
N4 0.018(2) 0.033(2) 0.027(3) 0.002(2) 0.001(2) -0.001(2)
N5 0.013(2) 0.028(3) 0.028(2) 0.003(2) -0.001(2) 0.001(2)
O1 0.012(2) 0.041(2) 0.031(2) 0.0006(15) -0.0063(13) 0.0006(14)
O2 0.039(2) 0.038(2) 0.063(3) -0.011(2) 0.031(2) -0.001(2)
O3 0.022(2) 0.031(2) 0.045(2) -0.004(2) -0.003(2) -0.0084(14)
S1 0.0082(5) 0.0270(6) 0.0308(7) -0.0003(5) 0.0015(4) -0.0003(4)
C19 0.023(3) 0.055(4) 0.044(4) 0.019(3) 0.002(2) 0.000(3)
F1 0.027(2) 0.127(4) 0.107(3) 0.074(3) -0.008(2) 0.016(2)
F2 0.077(3) 0.056(2) 0.082(3) 0.035(2) 0.012(2) -0.015(2)
F3 0.060(2) 0.103(3) 0.031(2) 0.013(2) 0.001(2) -0.009(2)
C1 0.021(3) 0.023(3) 0.058(4) -0.005(2) 0.008(2) 0.002(2)
C2 0.017(2) 0.029(3) 0.045(3) 0.002(2) 0.007(2) 0.005(2)
C3 0.013(2) 0.044(3) 0.022(3) 0.000(2) -0.002(2) -0.004(2)
C4 0.017(2) 0.045(3) 0.018(2) 0.003(2) -0.002(2) -0.001(2)
C5 0.039(3) 0.028(3) 0.015(2) 0.005(2) 0.013(2) -0.010(2)
C6 0.049(3) 0.022(3) 0.030(3) 0.006(2) 0.015(2) -0.010(2)
C7 0.029(3) 0.026(3) 0.042(3) -0.001(2) -0.004(2) -0.001(2)
C8 0.027(3) 0.021(3) 0.046(3) -0.002(2) -0.005(2) -0.001(2)
C9 0.066(4) 0.035(3) 0.050(4) -0.012(3) 0.008(3) -0.002(3)
C10 0.034(3) 0.032(3) 0.100(5) -0.012(3) -0.006(3) -0.002(3)
C11 0.013(2) 0.036(3) 0.037(3) 0.012(2) 0.006(2) 0.001(2)
C12 0.009(2) 0.034(3) 0.043(3) 0.006(2) 0.003(2) 0.000(2)
C13 0.015(3) 0.058(4) 0.061(4) -0.011(3) 0.012(3) 0.001(2)
C14 0.025(3) 0.047(4) 0.064(4) -0.010(3) 0.002(3) -0.008(3)
C15 0.018(2) 0.025(3) 0.033(3) 0.001(2) 0.002(2) 0.001(2)
C16 0.024(3) 0.044(3) 0.016(2) 0.001(2) 0.007(2) -0.003(2)
C17 0.032(3) 0.055(4) 0.036(3) -0.004(3) 0.015(2) 0.007(3)
C18 0.040(3) 0.056(4) 0.011(2) 0.004(2) 0.008(2) -0.003(3)
C1N 0.018(2) 0.028(3) 0.020(3) -0.004(2) -0.001(2) -0.003(2)
C2N 0.070(4) 0.062(4) 0.016(3) 0.008(3) 0.004(3) -0.020(3)
C3N 0.017(2) 0.026(3) 0.024(3) 0.002(2) 0.004(2) -0.001(2)
C4N 0.056(4) 0.020(3) 0.037(3) 0.001(2) 0.010(3) -0.005(2)
S2 0.0370(8) 0.0379(8) 0.0286(7) -0.0039(6) -0.0010(6) 0.0049(6)
O4 0.110(4) 0.032(3) 0.139(5) -0.014(3) -0.073(4) -0.011(3)
O5 0.131(5) 0.208(8) 0.060(4) 0.065(4) 0.063(4) 0.074(5)
O6 0.036(2) 0.040(2) 0.081(3) -0.004(2) -0.025(2) 0.004(2)
C20 0.049(4) 0.084(6) 0.052(4) 0.002(4) 0.002(3) 0.021(4)
F4 0.143(5) 0.301(10) 0.077(4) 0.016(5) 0.068(4) 0.100(6)
F5 0.145(5) 0.067(3) 0.193(7) -0.063(4) -0.079(5) 0.055(3)
F6 0.032(2) 0.102(3) 0.124(4) 0.012(3) -0.010(2) 0.011(2)

loop_
_atom_site_label
_atom_site_type_symbol
_atom_site_fract_x
_atom_site_fract_y
_atom_site_fract_z
_atom_site_U_iso_or_equiv
_atom_site_thermal_displace_type
_atom_site_occupancy
_atom_site_calc_flag
_atom_site_refinement_flags
_atom_site_disorder_group
Fe Fe 0.27498(5) 0.97842(4) 0.24254(4) 0.0141(2) Uani 1 d . .
N1 N 0.2802(3) 1.1101(2) 0.2438(2) 0.0228(9) Uani 1 d . .
N2 N 0.1074(3) 1.0029(2) 0.2213(2) 0.0171(8) Uani 1 d . .
N3 N 0.2641(3) 0.9983(2) 0.1027(2) 0.0175(8) Uani 1 d . .
N4 N 0.2763(3) 0.9634(2) 0.3789(3) 0.0265(9) Uani 1 d . .
N5 N 0.2548(3) 0.8509(2) 0.2351(2) 0.0229(9) Uani 1 d . .
O1 O 0.4364(2) 0.9639(2) 0.2558(2) 0.0283(8) Uani 1 d . .
O2 O 0.5961(3) 0.9131(2) 0.2132(3) 0.0447(10) Uani 1 d . .
O3 O 0.5969(2) 1.0343(2) 0.2974(2) 0.0332(8) Uani 1 d . .
S1 S 0.54782(8) 0.95959(7) 0.27366(7) 0.0220(3) Uani 1 d . .
C19 C 0.5642(4) 0.9013(4) 0.3710(4) 0.0408(14) Uani 1 d . .
F1 F 0.6625(3) 0.8837(3) 0.3929(3) 0.088(2) Uani 1 d . .
F2 F 0.5118(3) 0.8334(2) 0.3629(3) 0.0714(11) Uani 1 d . .
F3 F 0.5306(3) 0.9411(3) 0.4351(2) 0.0651(11) Uani 1 d . .
C1 C 0.1810(4) 1.1327(3) 0.2743(4) 0.0337(12) Uani 1 d . .
H1A H 0.1711(4) 1.1891(3) 0.2669(4) 0.050 Uiso 1 d R .
H1B H 0.1842(4) 1.1213(3) 0.3342(4) 0.050 Uiso 1 d R .
C2 C 0.0896(4) 1.0900(3) 0.2287(3) 0.0300(12) Uani 1 d . .
H2A H 0.0298(4) 1.0984(3) 0.2584(3) 0.050 Uiso 1 d R .
H2B H 0.0750(4) 1.1122(3) 0.1726(3) 0.050 Uiso 1 d R .
C3 C 0.0816(3) 0.9727(3) 0.1332(3) 0.0266(11) Uani 1 d . .
H3A H 0.0113(3) 0.9873(3) 0.1136(3) 0.050 Uiso 1 d R .
H3B H 0.0852(3) 0.9156(3) 0.1343(3) 0.050 Uiso 1 d R .
C4 C 0.1521(3) 1.0035(3) 0.0710(3) 0.0268(11) Uani 1 d . .
H4A H 0.1399(3) 0.9738(3) 0.0189(3) 0.050 Uiso 1 d R .
H4B H 0.1351(3) 1.0582(3) 0.0582(3) 0.050 Uiso 1 d R .
C5 C 0.3196(4) 1.0747(3) 0.0968(3) 0.0264(11) Uani 1 d . .
H5A H 0.3081(4) 1.0932(3) 0.0390(3) 0.050 Uiso 1 d R .
H5B H 0.3928(4) 1.0659(3) 0.1101(3) 0.050 Uiso 1 d R .
C6 C 0.2864(4) 1.1382(3) 0.1546(3) 0.0329(12) Uani 1 d . .
H6A H 0.3341(4) 1.1821(3) 0.1559(3) 0.050 Uiso 1 d R .
H6B H 0.2192(4) 1.1574(3) 0.1317(3) 0.050 Uiso 1 d R .
C7 C 0.3726(4) 1.1358(3) 0.3022(3) 0.0330(12) Uani 1 d . .
H7A H 0.4335(4) 1.1177(3) 0.2783(3) 0.050 Uiso 1 d R .
H7B H 0.3704(4) 1.1086(3) 0.3554(3) 0.050 Uiso 1 d R .
C8 C 0.3873(4) 1.2248(3) 0.3225(3) 0.0319(12) Uani 1 d . .
H8A H 0.3553(4) 1.2546(3) 0.2747(3) 0.050 Uiso 1 d R .
C9 C 0.3399(5) 1.2516(4) 0.4021(4) 0.050(2) Uani 1 d . .
H9A H 0.2665(5) 1.2418(4) 0.3955(4) 0.050 Uiso 1 d R .
H9B H 0.3719(5) 1.2220(4) 0.4500(4) 0.050 Uiso 1 d R .
H9C H 0.3526(5) 1.3074(4) 0.4114(4) 0.050 Uiso 1 d R .
C10 C 0.5023(4) 1.2410(3) 0.3319(5) 0.056(2) Uani 1 d . .
H10A H 0.5311(4) 1.2245(3) 0.2812(5) 0.050 Uiso 1 d R .
H10B H 0.5150(4) 1.2969(3) 0.3411(5) 0.050 Uiso 1 d R .
H10C H 0.5343(4) 1.2114(3) 0.3798(5) 0.050 Uiso 1 d R .
C11 C 0.0491(3) 0.9585(3) 0.2833(3) 0.0285(12) Uani 1 d . .
H11A H 0.0678(3) 0.9798(3) 0.3394(3) 0.050 Uiso 1 d R .
H11B H 0.0712(3) 0.9038(3) 0.2838(3) 0.050 Uiso 1 d R .
C12 C -0.0706(3) 0.9601(3) 0.2639(3) 0.0285(11) Uani 1 d . .
H12A H -0.0880(3) 0.9979(3) 0.2190(3) 0.050 Uiso 1 d R .
C13 C -0.1190(4) 0.9879(4) 0.3413(4) 0.0438(15) Uani 1 d . .
H13A H -0.1933(4) 0.9901(4) 0.3294(4) 0.050 Uiso 1 d R .
H13B H -0.1005(4) 0.9512(4) 0.3871(4) 0.050 Uiso 1 d R .
H13C H -0.0930(4) 1.0399(4) 0.3575(4) 0.050 Uiso 1 d R .
C14 C -0.1148(4) 0.8793(3) 0.2339(4) 0.0458(15) Uani 1 d . .
H14A H -0.1889(4) 0.8825(3) 0.2216(4) 0.050 Uiso 1 d R .
H14B H -0.0849(4) 0.8631(3) 0.1837(4) 0.050 Uiso 1 d R .
H14C H -0.0975(4) 0.8410(3) 0.2785(4) 0.050 Uiso 1 d R .
C15 C 0.3183(4) 0.9324(3) 0.0618(3) 0.0252(11) Uani 1 d . .
H15A H 0.2748(4) 0.8861(3) 0.0614(3) 0.050 Uiso 1 d R .
H15B H 0.3808(4) 0.9206(3) 0.0983(3) 0.050 Uiso 1 d R .
C16 C 0.3475(4) 0.9431(3) -0.0273(3) 0.0278(11) Uani 1 d . .
H16A H 0.3983(4) 0.9849(3) -0.0254(3) 0.050 Uiso 1 d R .
C17 C 0.4019(4) 0.8670(3) -0.0530(4) 0.0401(14) Uani 1 d . .
H17A H 0.4221(4) 0.8713(3) -0.1095(4) 0.050 Uiso 1 d R .
H17B H 0.4624(4) 0.8579(3) -0.0133(4) 0.050 Uiso 1 d R .
H17C H 0.3545(4) 0.8233(3) -0.0507(4) 0.050 Uiso 1 d R .
C18 C 0.2609(4) 0.9657(3) -0.0960(3) 0.0354(13) Uani 1 d . .
H18A H 0.2870(4) 0.9715(3) -0.1502(3) 0.050 Uiso 1 d R .
H18B H 0.2090(4) 0.9247(3) -0.0995(3) 0.050 Uiso 1 d R .
H18C H 0.2308(4) 1.0152(3) -0.0804(3) 0.050 Uiso 1 d R .
C1N C 0.2827(3) 0.9341(3) 0.4439(3) 0.0225(10) Uani 1 d . .
C2N C 0.2922(5) 0.8943(4) 0.5244(3) 0.049(2) Uani 1 d . .
H2NA H 0.3542(5) 0.8625(4) 0.5301(3) 0.050 Uiso 1 d R .
H2NB H 0.2348(5) 0.8591(4) 0.5294(3) 0.050 Uiso 1 d R .
H2NC H 0.2981(5) 0.9320(4) 0.5704(3) 0.050 Uiso 1 d R .
C3N C 0.2367(3) 0.7846(3) 0.2350(3) 0.0219(10) Uani 1 d . .
C4N C 0.2120(4) 0.7005(3) 0.2353(3) 0.0372(13) Uani 1 d . .
H4NA H 0.1580(4) 0.6938(3) 0.2798(3) 0.050 Uiso 1 d R .
H4NB H 0.2655(4) 0.6659(3) 0.2272(3) 0.050 Uiso 1 d R .
H2NC H 0.1717(4) 0.6893(3) 0.1821(3) 0.050 Uiso 1 d R .
S2 S 0.06690(10) 0.72833(8) 0.47264(8) 0.0348(3) Uani 1 d . .
O4 O 0.0186(5) 0.6515(3) 0.4695(4) 0.100(2) Uani 1 d . .
O5 O 0.0819(5) 0.7605(5) 0.3941(4) 0.129(3) Uani 1 d . .
O6 O 0.1500(3) 0.7338(2) 0.5383(3) 0.0546(12) Uani 1 d . .
C20 C -0.0311(5) 0.7902(5) 0.5073(4) 0.062(2) Uani 1 d . .
F4 F -0.0477(5) 0.7760(6) 0.5855(4) 0.169(4) Uani 1 d . .
F5 F 0.0015(5) 0.8661(3) 0.5120(5) 0.142(3) Uani 1 d . .
F6 F -0.1184(3) 0.7902(3) 0.4562(3) 0.0873(14) Uani 1 d . .

loop_
_atom_type_symbol
_atom_type_description
_atom_type_scat_dispersion_real
_atom_type_scat_dispersion_imag
_atom_type_scat_source
C C 0.0181 0.0091 'International Tables Vol C Tables 4.2.6.8 and 6.1.1.4'
H H 0.0000 0.0000 'International Tables Vol C Tables 4.2.6.8 and 6.1.1.4'
N N 0.0311 0.0180 'International Tables Vol C Tables 4.2.6.8 and 6.1.1.4'
O O 0.0492 0.0322 'International Tables Vol C Tables 4.2.6.8 and 6.1.1.4'
F F 0.0727 0.0534 'International Tables Vol C Tables 4.2.6.8 and 6.1.1.4'
S S 0.3331 0.5567 'International Tables Vol C Tables 4.2.6.8 and 6.1.1.4'
Fe Fe -1.1336 3.1974 'International Tables Vol C Tables 4.2.6.8 and 6.1.1.4'

loop_
_geom_angle_atom_site_label_1
_geom_angle_atom_site_label_2
_geom_angle_atom_site_label_3
_geom_angle
_geom_angle_site_symmetry_1
_geom_angle_site_symmetry_3
_geom_angle_publ_flag
O1 Fe N5 90.22(13) . . ?
O1 Fe N4 89.34(14) . . ?
N5 Fe N4 85.80(15) . . ?
O1 Fe N2 174.88(13) . . ?
N5 Fe N2 93.73(13) . . ?
N4 Fe N2 94.19(14) . . ?
O1 Fe N1 94.94(13) . . ?
N5 Fe N1 174.43(13) . . ?
N4 Fe N1 96.33(15) . . ?
N2 Fe N1 81.01(13) . . ?
O1 Fe N3 94.04(13) . . ?
N5 Fe N3 95.77(14) . . ?
N4 Fe N3 176.25(14) . . ?
N2 Fe N3 82.33(13) . . ?
N1 Fe N3 81.79(14) . . ?
C1 N1 C7 113.1(4) . . ?
C1 N1 C6 111.5(4) . . ?
C7 N1 C6 111.6(4) . . ?
C1 N1 Fe 103.5(3) . . ?
C7 N1 Fe 108.5(3) . . ?
C6 N1 Fe 108.1(3) . . ?
C3 N2 C2 112.9(4) . . ?
C3 N2 C11 111.4(4) . . ?
C2 N2 C11 110.1(4) . . ?
C3 N2 Fe 101.4(3) . . ?
C2 N2 Fe 109.3(3) . . ?
C11 N2 Fe 111.5(3) . . ?
C5 N3 C4 113.1(4) . . ?
C5 N3 C15 111.1(3) . . ?
C4 N3 C15 112.7(4) . . ?
C5 N3 Fe 102.4(3) . . ?
C4 N3 Fe 107.3(3) . . ?
C15 N3 Fe 109.7(3) . . ?
C1N N4 Fe 160.5(4) . . ?
C3N N5 Fe 173.9(4) . . ?
S1 O1 Fe 173.4(2) . . ?
O2 S1 O3 116.0(2) . . ?
O2 S1 O1 113.5(2) . . ?
O3 S1 O1 114.3(2) . . ?
O2 S1 C19 104.6(3) . . ?
O3 S1 C19 104.0(3) . . ?
O1 S1 C19 102.3(2) . . ?
F1 C19 F3 107.6(5) . . ?
F1 C19 F2 107.6(5) . . ?
F3 C19 F2 107.5(5) . . ?
F1 C19 S1 111.3(4) . . ?
F3 C19 S1 111.0(4) . . ?
F2 C19 S1 111.7(4) . . ?
N1 C1 C2 113.0(4) . . ?
N2 C2 C1 112.8(4) . . ?
N2 C3 C4 113.8(4) . . ?
N3 C4 C3 113.6(4) . . ?
N3 C5 C6 113.8(4) . . ?
N1 C6 C5 113.5(4) . . ?
N1 C7 C8 118.9(4) . . ?
C10 C8 C9 110.4(5) . . ?
C10 C8 C7 107.1(4) . . ?
C9 C8 C7 114.0(5) . . ?
N2 C11 C12 115.3(4) . . ?
C13 C12 C14 110.6(4) . . ?
C13 C12 C11 110.0(4) . . ?
C14 C12 C11 112.2(4) . . ?
N3 C15 C16 119.5(4) . . ?
C15 C16 C18 117.1(4) . . ?
C15 C16 C17 108.4(4) . . ?
C18 C16 C17 110.1(4) . . ?
N4 C1N C2N 177.8(5) . . ?
N5 C3N C4N 179.1(5) . . ?
O5 S2 O6 117.5(4) . . ?
O5 S2 O4 115.0(5) . . ?
O6 S2 O4 112.3(3) . . ?
O5 S2 C20 103.0(4) . . ?
O6 S2 C20 104.4(3) . . ?
O4 S2 C20 102.3(4) . . ?
F4 C20 F6 111.2(6) . . ?
F4 C20 F5 101.9(7) . . ?
F6 C20 F5 106.1(6) . . ?
F4 C20 S2 112.7(5) . . ?
F6 C20 S2 114.1(5) . . ?
F5 C20 S2 110.0(5) . . ?

loop_
_geom_bond_atom_site_label_1
_geom_bond_atom_site_label_2
_geom_bond_distance
_geom_bond_site_symmetry_2
_geom_bond_publ_flag
Fe O1 2.093(3) . ?
Fe N5 2.157(4) . ?
Fe N4 2.166(4) . ?
Fe N2 2.198(4) . ?
Fe N1 2.210(4) . ?
Fe N3 2.223(4) . ?
N1 C1 1.472(6) . ?
N1 C7 1.492(6) . ?
N1 C6 1.496(6) . ?
N2 C3 1.483(6) . ?
N2 C2 1.488(6) . ?
N2 C11 1.500(6) . ?
N3 C5 1.478(6) . ?
N3 C4 1.484(6) . ?
N3 C15 1.495(6) . ?
N4 C1N 1.134(6) . ?
N5 C3N 1.138(6) . ?
O1 S1 1.441(3) . ?
O2 S1 1.429(4) . ?
O3 S1 1.436(3) . ?
S1 C19 1.815(5) . ?
C19 F1 1.316(6) . ?
C19 F3 1.324(7) . ?
C19 F2 1.326(7) . ?
C1 C2 1.498(7) . ?
C3 C4 1.505(7) . ?
C5 C6 1.496(7) . ?
C7 C8 1.535(7) . ?
C8 C10 1.506(7) . ?
C8 C9 1.525(8) . ?
C11 C12 1.548(6) . ?
C12 C13 1.508(7) . ?
C12 C14 1.527(7) . ?
C15 C16 1.507(6) . ?
C16 C18 1.519(7) . ?
C16 C17 1.535(7) . ?
C1N C2N 1.428(7) . ?
C3N C4N 1.447(7) . ?
S2 O5 1.386(5) . ?
S2 O6 1.413(4) . ?
S2 O4 1.432(5) . ?
S2 C20 1.772(7) . ?
C20 F4 1.298(9) . ?
C20 F6 1.315(8) . ?
C20 F5 1.341(9) . ?
